data_7113725
loop_
_publ_author_name
'Richards, Philip I.'
'Benson, Mark A.'
'Steiner, Alexander'

_publ_section_title
;
 In situ complexation of lithium chloride by amphiprotic cyclophosphazenes
;
_journal_coden_ASTM CHCOFS
_journal_issue 12
_journal_name_full
;
 Chemical Communications (Cambridge, United Kingdom)
;
_journal_page_first 1392
_journal_page_last 1393
_journal_paper_doi 10.1039/b301725g
_journal_year 2003
_chemical_formula_sum 'C18 H50 Cl2 N9 P3'
_chemical_formula_weight 556.48
_space_group_IT_number 14
_symmetry_cell_setting monoclinic
_symmetry_space_group_name_Hall '-P 2ybc'
_symmetry_space_group_name_H-M 'P 1 21/c 1'
_atom_sites_solution_hydrogens geom
_atom_sites_solution_primary direct
_atom_sites_solution_secondary difmap
_audit_creation_method SHELXL-97
_cell_angle_alpha 90.00
_cell_angle_beta 100.420(2)
_cell_angle_gamma 90.00
_cell_formula_units_Z 4
_cell_length_a 14.0168(17)
_cell_length_b 17.140(2)
_cell_length_c 13.1283(16)
_cell_measurement_temperature 100(2)
_cell_volume 3102.0(6)
_computing_structure_refinement 'SHELXL-97 (Sheldrick, 1997)'
_computing_structure_solution 'SHELXS-97 (Sheldrick, 1990)'
_diffrn_ambient_temperature 100(2)
_diffrn_measured_fraction_theta_full 0.997
_diffrn_measured_fraction_theta_max 0.997
_diffrn_measurement_device_type 'Bruker APEX CCD'
_diffrn_radiation_monochromator graphite
_diffrn_radiation_source 'fine-focus sealed tube'
_diffrn_radiation_type MoK\a
_diffrn_radiation_wavelength 0.71073
_diffrn_reflns_av_R_equivalents 0.0725
_diffrn_reflns_av_sigmaI/netI 0.1024
_diffrn_reflns_limit_h_max 16
_diffrn_reflns_limit_h_min -10
_diffrn_reflns_limit_k_max 20
_diffrn_reflns_limit_k_min -20
_diffrn_reflns_limit_l_max 15
_diffrn_reflns_limit_l_min -15
_diffrn_reflns_number 15124
_diffrn_reflns_theta_full 25.03
_diffrn_reflns_theta_max 25.03
_diffrn_reflns_theta_min 1.48
_exptl_absorpt_coefficient_mu 0.387
_exptl_absorpt_correction_type 'not applied'
_exptl_crystal_colour colourless
_exptl_crystal_density_diffrn 1.192
_exptl_crystal_density_method 'not measured'
_exptl_crystal_description prism
_exptl_crystal_F_000 1200
_exptl_crystal_size_max 0.20
_exptl_crystal_size_mid 0.20
_exptl_crystal_size_min 0.15
_refine_diff_density_max 0.669
_refine_diff_density_min -0.334
_refine_diff_density_rms 0.073
_refine_ls_extinction_method none
_refine_ls_goodness_of_fit_ref 0.941
_refine_ls_hydrogen_treatment mixed
_refine_ls_matrix_type full
_refine_ls_number_parameters 325
_refine_ls_number_reflns 5471
_refine_ls_number_restraints 28
_refine_ls_restrained_S_all 0.940
_refine_ls_R_factor_all 0.0977
_refine_ls_R_factor_gt 0.0464
_refine_ls_shift/su_max 0.000
_refine_ls_shift/su_mean 0.000
_refine_ls_structure_factor_coef Fsqd
_refine_ls_weighting_details 'calc w=1/[\s^2^(Fo^2^)+(0.0522P)^2^+0.0000P] where P=(Fo^2^+2Fc^2^)/3'
_refine_ls_weighting_scheme calc
_refine_ls_wR_factor_gt 0.1029
_refine_ls_wR_factor_ref 0.1177
_reflns_number_gt 3202
_reflns_number_total 5471
_reflns_threshold_expression >2sigma(I)
_cod_duplicate_entry 7103696
_cod_data_source_file b301725g.txt
_cod_data_source_block 3b
_cod_original_cell_volume 3102.0(7)
_cod_original_sg_symbol_H-M P2(1)/c
_cod_database_code 7113725

loop_
_symmetry_equiv_pos_as_xyz
'x, y, z'
'-x, y+1/2, -z+1/2'
'-x, -y, -z'
'x, -y-1/2, z-1/2'

loop_
_atom_site_label
_atom_site_type_symbol
_atom_site_fract_x
_atom_site_fract_y
_atom_site_fract_z
_atom_site_U_iso_or_equiv
_atom_site_adp_type
_atom_site_occupancy
_atom_site_symmetry_multiplicity
_atom_site_calc_flag
_atom_site_refinement_flags
C11 C 0.4960(3) 0.0977(2) 0.3026(3) 0.0278(10) Uani 1 1 d .
H11 H 0.4387 0.1188 0.3292 0.033 Uiso 1 1 calc R
C12 C 0.5307(3) 0.0273(2) 0.3644(3) 0.0345(11) Uani 1 1 d .
H12A H 0.4777 -0.0106 0.3594 0.052 Uiso 1 1 calc R
H12B H 0.5522 0.0422 0.4370 0.052 Uiso 1 1 calc R
H12C H 0.5850 0.0040 0.3376 0.052 Uiso 1 1 calc R
C13 C 0.5719(3) 0.1601(2) 0.3149(3) 0.0448(12) Uani 1 1 d .
H13A H 0.6289 0.1412 0.2887 0.067 Uiso 1 1 calc R
H13B H 0.5906 0.1737 0.3883 0.067 Uiso 1 1 calc R
H13C H 0.5460 0.2065 0.2756 0.067 Uiso 1 1 calc R
C21 C 0.2518(3) -0.16261(19) -0.0174(3) 0.0271(10) Uani 1 1 d .
H21 H 0.1861 -0.1527 -0.0597 0.032 Uiso 1 1 calc R
C22 C 0.3066(4) -0.2152(2) -0.0788(3) 0.0503(14) Uani 1 1 d .
H22A H 0.3103 -0.1907 -0.1454 0.075 Uiso 1 1 calc R
H22B H 0.2728 -0.2654 -0.0910 0.075 Uiso 1 1 calc R
H22C H 0.3723 -0.2239 -0.0400 0.075 Uiso 1 1 calc R
C23 C 0.2388(3) -0.1995(2) 0.0833(3) 0.0320(10) Uani 1 1 d .
H23A H 0.3024 -0.2069 0.1275 0.048 Uiso 1 1 calc R
H23B H 0.2067 -0.2501 0.0694 0.048 Uiso 1 1 calc R
H23C H 0.1989 -0.1654 0.1184 0.048 Uiso 1 1 calc R
C31 C 0.2237(3) 0.0222(2) 0.3451(3) 0.0267(10) Uani 1 1 d .
H31 H 0.2813 0.0575 0.3610 0.032 Uiso 1 1 calc R
C32 C 0.1793(3) 0.0164(3) 0.4413(3) 0.0492(13) Uani 1 1 d .
H32A H 0.1608 0.0686 0.4613 0.074 Uiso 1 1 calc R
H32B H 0.2265 -0.0061 0.4978 0.074 Uiso 1 1 calc R
H32C H 0.1216 -0.0169 0.4274 0.074 Uiso 1 1 calc R
C33 C 0.2593(3) -0.0569(2) 0.3151(3) 0.0373(11) Uani 1 1 d .
H33A H 0.2041 -0.0927 0.2983 0.056 Uiso 1 1 calc R
H33B H 0.3060 -0.0781 0.3731 0.056 Uiso 1 1 calc R
H33C H 0.2906 -0.0510 0.2546 0.056 Uiso 1 1 calc R
C41 C 0.3431(3) 0.26531(18) 0.0477(3) 0.0216(9) Uani 1 1 d .
H41 H 0.2905 0.2701 0.0897 0.026 Uiso 1 1 calc R
C42 C 0.4032(3) 0.33918(19) 0.0615(3) 0.0298(10) Uani 1 1 d .
H42A H 0.4285 0.3475 0.1353 0.045 Uiso 1 1 calc R
H42B H 0.3626 0.3836 0.0339 0.045 Uiso 1 1 calc R
H42C H 0.4574 0.3342 0.0241 0.045 Uiso 1 1 calc R
C43 C 0.2966(3) 0.2524(2) -0.0640(3) 0.0321(10) Uani 1 1 d .
H43A H 0.3472 0.2438 -0.1054 0.048 Uiso 1 1 calc R
H43B H 0.2583 0.2983 -0.0900 0.048 Uiso 1 1 calc R
H43C H 0.2542 0.2065 -0.0691 0.048 Uiso 1 1 calc R
C51 C 0.2196(3) -0.00400(19) -0.2188(3) 0.0224(9) Uani 1 1 d .
H51 H 0.2871 -0.0254 -0.2051 0.027 Uiso 1 1 calc R
C52 C 0.1553(3) -0.0606(2) -0.2880(3) 0.0456(13) Uani 1 1 d .
H52A H 0.1552 -0.1110 -0.2528 0.068 Uiso 1 1 calc R
H52B H 0.1800 -0.0675 -0.3527 0.068 Uiso 1 1 calc R
H52C H 0.0891 -0.0400 -0.3035 0.068 Uiso 1 1 calc R
C53 C 0.2221(3) 0.0755(2) -0.2677(3) 0.0280(10) Uani 1 1 d .
H53A H 0.1569 0.0983 -0.2793 0.042 Uiso 1 1 calc R
H53B H 0.2442 0.0704 -0.3341 0.042 Uiso 1 1 calc R
H53C H 0.2668 0.1094 -0.2215 0.042 Uiso 1 1 calc R
C61 C 0.0754(3) 0.22359(19) 0.1378(3) 0.0279(10) Uani 1 1 d .
H61 H 0.1384 0.2434 0.1774 0.033 Uiso 1 1 calc R
C62 C 0.0457(3) 0.2757(2) 0.0446(3) 0.0424(12) Uani 1 1 d .
H62A H 0.0970 0.2761 0.0028 0.064 Uiso 1 1 calc R
H62B H 0.0352 0.3289 0.0677 0.064 Uiso 1 1 calc R
H62C H -0.0145 0.2560 0.0027 0.064 Uiso 1 1 calc R
C63 C 0.0034(3) 0.2244(2) 0.2083(4) 0.0421(12) Uani 1 1 d .
H63A H -0.0606 0.2100 0.1694 0.063 Uiso 1 1 calc R
H63B H 0.0003 0.2768 0.2374 0.063 Uiso 1 1 calc R
H63C H 0.0230 0.1869 0.2646 0.063 Uiso 1 1 calc R
Cl1 Cl 0.48140(6) 0.10100(5) -0.12864(7) 0.0230(2) Uani 1 1 d .
Cl2 Cl 0.01672(6) -0.08941(5) 0.13171(7) 0.0236(2) Uani 1 1 d .
N1 N 0.3404(2) 0.05967(16) 0.0201(2) 0.0176(7) Uani 1 1 d D
H1 H 0.378(2) 0.061(2) -0.019(2) 0.021 Uiso 1 1 d D
N2 N 0.1807(2) 0.01445(15) 0.0746(2) 0.0166(7) Uani 1 1 d D
H2 H 0.1334(18) -0.0121(17) 0.075(3) 0.020 Uiso 1 1 d D
N3 N 0.2813(2) 0.12891(15) 0.1778(2) 0.0192(7) Uani 1 1 d .
N10 N 0.4633(2) 0.07589(16) 0.1926(2) 0.0235(8) Uani 1 1 d D
H10 H 0.476(3) 0.0321(12) 0.180(3) 0.028 Uiso 1 1 d D
N20 N 0.3028(2) -0.08750(16) 0.0002(2) 0.0202(7) Uani 1 1 d D
H20 H 0.3552(17) -0.092(2) 0.038(2) 0.024 Uiso 1 1 d D
N30 N 0.1531(2) 0.05906(17) 0.2633(2) 0.0216(7) Uani 1 1 d D
H30 H 0.0990(15) 0.043(2) 0.254(3) 0.026 Uiso 1 1 d D
N40 N 0.4073(2) 0.20074(16) 0.0898(2) 0.0195(7) Uani 1 1 d D
H40 H 0.4607(16) 0.200(2) 0.076(3) 0.023 Uiso 1 1 d D
N50 N 0.1859(2) 0.00338(16) -0.1190(2) 0.0199(7) Uani 1 1 d D
H50 H 0.1348(17) 0.0276(18) -0.124(3) 0.024 Uiso 1 1 d D
N60 N 0.0917(2) 0.14369(16) 0.1010(2) 0.0229(8) Uani 1 1 d D
H60 H 0.065(2) 0.138(2) 0.0428(17) 0.027 Uiso 1 1 d D
P1 P 0.37039(7) 0.11649(5) 0.12344(7) 0.0182(2) Uani 1 1 d .
P2 P 0.25204(7) -0.00368(5) -0.00751(7) 0.0171(2) Uani 1 1 d .
P3 P 0.17951(7) 0.08941(5) 0.15457(7) 0.0185(2) Uani 1 1 d .

loop_
_atom_site_aniso_label
_atom_site_aniso_U_11
_atom_site_aniso_U_22
_atom_site_aniso_U_33
_atom_site_aniso_U_23
_atom_site_aniso_U_13
_atom_site_aniso_U_12
C11 0.036(2) 0.020(2) 0.024(2) -0.0043(17) -0.0026(18) 0.0013(18)
C12 0.053(3) 0.029(2) 0.020(2) -0.0017(18) 0.001(2) 0.002(2)
C13 0.064(3) 0.036(3) 0.030(3) -0.001(2) -0.001(2) -0.017(2)
C21 0.036(3) 0.0109(18) 0.032(3) -0.0040(17) 0.0007(19) -0.0036(17)
C22 0.100(4) 0.015(2) 0.045(3) -0.006(2) 0.038(3) 0.002(2)
C23 0.037(3) 0.0135(19) 0.048(3) 0.0020(19) 0.016(2) 0.0032(18)
C31 0.040(3) 0.023(2) 0.016(2) -0.0002(16) 0.0015(19) -0.0120(18)
C32 0.079(4) 0.048(3) 0.021(3) 0.006(2) 0.012(2) -0.012(3)
C33 0.055(3) 0.025(2) 0.027(3) 0.0064(19) -0.005(2) -0.001(2)
C41 0.029(2) 0.0111(18) 0.024(2) 0.0019(16) 0.0053(18) 0.0033(16)
C42 0.048(3) 0.0110(18) 0.030(2) 0.0013(17) 0.008(2) -0.0001(18)
C43 0.048(3) 0.018(2) 0.029(2) 0.0026(17) 0.004(2) -0.0002(19)
C51 0.033(2) 0.0211(19) 0.014(2) -0.0002(16) 0.0090(17) -0.0014(17)
C52 0.090(4) 0.032(2) 0.018(2) -0.0074(19) 0.017(2) -0.027(2)
C53 0.041(3) 0.030(2) 0.014(2) -0.0022(17) 0.0050(18) -0.0065(18)
C61 0.028(2) 0.015(2) 0.039(3) -0.0121(18) 0.004(2) 0.0001(17)
C62 0.053(3) 0.016(2) 0.056(3) 0.004(2) 0.005(2) 0.007(2)
C63 0.043(3) 0.030(2) 0.054(3) -0.017(2) 0.010(2) 0.001(2)
Cl1 0.0287(6) 0.0180(5) 0.0235(5) 0.0015(4) 0.0079(4) 0.0023(4)
Cl2 0.0270(6) 0.0191(5) 0.0251(5) 0.0038(4) 0.0055(4) -0.0019(4)
N1 0.025(2) 0.0130(15) 0.0172(18) -0.0013(13) 0.0094(14) -0.0013(13)
N2 0.0225(18) 0.0087(15) 0.0202(17) 0.0006(13) 0.0084(15) -0.0047(12)
N3 0.0244(18) 0.0158(15) 0.0181(17) 0.0000(13) 0.0062(14) -0.0024(13)
N10 0.036(2) 0.0122(16) 0.0203(18) -0.0047(14) 0.0009(15) 0.0024(15)
N20 0.0274(19) 0.0092(15) 0.0230(19) 0.0003(13) 0.0016(14) 0.0012(14)
N30 0.027(2) 0.0219(17) 0.0172(18) -0.0028(14) 0.0063(16) -0.0060(15)
N40 0.0230(19) 0.0083(15) 0.0282(19) 0.0033(13) 0.0069(16) -0.0016(14)
N50 0.0246(19) 0.0204(17) 0.0153(17) -0.0007(14) 0.0051(14) 0.0029(14)
N60 0.030(2) 0.0156(16) 0.0209(19) -0.0047(14) -0.0016(15) 0.0031(14)
P1 0.0275(6) 0.0093(5) 0.0176(5) -0.0008(4) 0.0036(4) -0.0016(4)
P2 0.0249(5) 0.0112(5) 0.0156(5) -0.0004(4) 0.0042(4) -0.0007(4)
P3 0.0286(6) 0.0124(5) 0.0154(5) -0.0012(4) 0.0065(4) -0.0005(4)

loop_
_atom_type_symbol
_atom_type_description
_atom_type_scat_dispersion_real
_atom_type_scat_dispersion_imag
_atom_type_scat_source
C C 0.0033 0.0016 'International Tables Vol C Tables 4.2.6.8 and 6.1.1.4'
H H 0.0000 0.0000 'International Tables Vol C Tables 4.2.6.8 and 6.1.1.4'
N N 0.0061 0.0033 'International Tables Vol C Tables 4.2.6.8 and 6.1.1.4'
P P 0.1023 0.0942 'International Tables Vol C Tables 4.2.6.8 and 6.1.1.4'
Cl Cl 0.1484 0.1585 'International Tables Vol C Tables 4.2.6.8 and 6.1.1.4'

loop_
_geom_angle_atom_site_label_1
_geom_angle_atom_site_label_2
_geom_angle_atom_site_label_3
_geom_angle
N10 C11 C12 109.9(3)
N10 C11 C13 112.0(3)
C12 C11 C13 111.4(3)
N20 C21 C23 111.2(3)
N20 C21 C22 109.1(3)
C23 C21 C22 111.9(3)
N30 C31 C32 108.4(3)
N30 C31 C33 113.8(3)
C32 C31 C33 111.2(3)
N40 C41 C43 112.4(3)
N40 C41 C42 107.2(3)
C43 C41 C42 111.8(3)
N50 C51 C53 109.6(3)
N50 C51 C52 109.7(3)
C53 C51 C52 112.4(3)
N60 C61 C63 111.9(3)
N60 C61 C62 108.5(3)
C63 C61 C62 112.3(3)
P2 N1 P1 129.72(19)
P2 N2 P3 130.12(17)
P3 N3 P1 129.11(19)
C11 N10 P1 121.2(2)
C21 N20 P2 125.4(2)
C31 N30 P3 123.5(3)
C41 N40 P1 124.7(2)
C51 N50 P2 125.7(3)
C61 N60 P3 123.0(3)
N3 P1 N10 115.78(17)
N3 P1 N40 108.89(15)
N10 P1 N40 105.90(16)
N3 P1 N1 110.37(15)
N10 P1 N1 105.50(15)
N40 P1 N1 110.23(15)
N50 P2 N20 107.81(15)
N50 P2 N2 105.63(16)
N20 P2 N2 116.70(16)
N50 P2 N1 116.43(16)
N20 P2 N1 105.78(16)
N2 P2 N1 104.92(15)
N3 P3 N60 115.96(16)
N3 P3 N30 108.23(16)
N60 P3 N30 107.05(17)
N3 P3 N2 110.23(15)
N60 P3 N2 105.46(15)
N30 P3 N2 109.76(15)

loop_
_geom_bond_atom_site_label_1
_geom_bond_atom_site_label_2
_geom_bond_distance
C11 N10 1.482(4)
C11 C12 1.486(5)
C11 C13 1.496(5)
C21 N20 1.470(4)
C21 C23 1.506(5)
C21 C22 1.509(5)
C31 N30 1.465(5)
C31 C32 1.510(5)
C31 C33 1.521(5)
C41 N40 1.470(4)
C41 C43 1.510(5)
C41 C42 1.514(5)
C51 N50 1.477(5)
C51 C53 1.509(5)
C51 C52 1.510(5)
C61 N60 1.484(4)
C61 C63 1.488(5)
C61 C62 1.512(5)
N1 P2 1.637(3)
N1 P1 1.661(3)
N2 P2 1.627(3)
N2 P3 1.662(3)
N3 P3 1.559(3)
N3 P1 1.561(3)
N10 P1 1.605(3)
N20 P2 1.598(3)
N30 P3 1.624(3)
N40 P1 1.622(3)
N50 P2 1.589(3)
N60 P3 1.601(3)

loop_
_geom_hbond_atom_site_label_D
_geom_hbond_atom_site_label_H
_geom_hbond_atom_site_label_A
_geom_hbond_distance_DH
_geom_hbond_distance_HA
_geom_hbond_distance_DA
_geom_hbond_angle_DHA
_geom_hbond_site_symmetry_A
N1 H1 Cl1 0.797(17) 2.33(2) 3.101(3) 164(3) .
N2 H2 Cl2 0.806(17) 2.33(2) 3.105(3) 162(3) .
N10 H10 Cl1 0.797(18) 2.480(18) 3.276(3) 176(4) 3_655
N20 H20 Cl1 0.813(17) 2.386(19) 3.194(3) 172(4) 3_655
N50 H50 Cl2 0.820(17) 2.359(18) 3.177(3) 175(4) 3
N60 H60 Cl2 0.796(18) 2.507(19) 3.290(3) 168(4) 3
